data_2215364
loop_
_publ_author_name
'Ze-Bao Zheng'
'Ren-Tao Wu'
'Ning-Ning Ji'
'Yi-Feng Sun'

_publ_section_title
;
 4,4'-[Isopropylidenebis(<i>p</i>-phenyleneoxy)]dibutanoic acid
;
_journal_coeditor_code BI2236
_journal_issue 10
_journal_name_full 'Acta Crystallographica Section E'
_journal_page_first o3936
_journal_page_last o3936
_journal_paper_doi 10.1107/S1600536807042195
_journal_volume 63
_journal_year 2007
_chemical_formula_iupac 'C23 H28 O6'
_chemical_formula_moiety 'C23 H28 O6'
_chemical_formula_sum 'C23 H28 O6'
_chemical_formula_weight 400.45
_chemical_melting_point 458
_chemical_name_systematic
;
4,4'-[Isopropylidenebis(p-phenyleneoxy)]dibutanoic acid
;
_space_group_IT_number 15
_symmetry_cell_setting monoclinic
_symmetry_space_group_name_Hall '-C 2yc'
_symmetry_space_group_name_H-M 'C 1 2/c 1'
_atom_sites_solution_hydrogens geom
_atom_sites_solution_primary direct
_atom_sites_solution_secondary difmap
_cell_angle_alpha 90.00
_cell_angle_beta 103.9970(10)
_cell_angle_gamma 90.00
_cell_formula_units_Z 4
_cell_length_a 17.7714(6)
_cell_length_b 6.4837(2)
_cell_length_c 18.9720(7)
_cell_measurement_reflns_used 1720
_cell_measurement_temperature 295(2)
_cell_measurement_theta_max 20.62
_cell_measurement_theta_min 2.36
_cell_volume 2121.13(12)
_computing_cell_refinement 'SAINT (Siemens, 1996)'
_computing_data_collection 'SMART (Siemens, 1996)'
_computing_data_reduction 'SAINT (Siemens, 1996)'
_computing_molecular_graphics 'SHELXTL (Sheldrick, 1997b)'
_computing_publication_material 'SHELXTL (Sheldrick, 1997b)'
_computing_structure_refinement 'SHELXL97 (Sheldrick, 1997a)'
_computing_structure_solution 'SHELXS97 (Sheldrick, 1997a)'
_diffrn_ambient_temperature 295(2)
_diffrn_measured_fraction_theta_full 0.999
_diffrn_measured_fraction_theta_max 0.999
_diffrn_measurement_device_type 'Bruker SMART CCD'
_diffrn_measurement_method '\f and \w'
_diffrn_radiation_monochromator graphite
_diffrn_radiation_source 'fine-focus sealed tube'
_diffrn_radiation_type MoK\a
_diffrn_radiation_wavelength 0.71073
_diffrn_reflns_av_R_equivalents 0.0425
_diffrn_reflns_av_sigmaI/netI 0.0246
_diffrn_reflns_limit_h_max 20
_diffrn_reflns_limit_h_min -20
_diffrn_reflns_limit_k_max 7
_diffrn_reflns_limit_k_min -7
_diffrn_reflns_limit_l_max 20
_diffrn_reflns_limit_l_min -22
_diffrn_reflns_number 11585
_diffrn_reflns_theta_full 25.00
_diffrn_reflns_theta_max 25.00
_diffrn_reflns_theta_min 2.21
_diffrn_standards_number 0
_exptl_absorpt_coefficient_mu 0.090
_exptl_absorpt_correction_T_max 0.9805
_exptl_absorpt_correction_T_min 0.9718
_exptl_absorpt_correction_type multi-scan
_exptl_absorpt_process_details '(SADABS; Sheldrick, 1996)'
_exptl_crystal_colour colourless
_exptl_crystal_density_diffrn 1.254
_exptl_crystal_density_meas 1.254
_exptl_crystal_density_method 'not measured'
_exptl_crystal_description block
_exptl_crystal_F_000 856
_exptl_crystal_size_max 0.32
_exptl_crystal_size_mid 0.28
_exptl_crystal_size_min 0.22
_refine_diff_density_max 0.164
_refine_diff_density_min -0.143
_refine_ls_extinction_coef 0.0019(5)
_refine_ls_extinction_expression Fc^*^=kFc[1+0.001xFc^2^\l^3^/sin(2\q)]^-1/4^
_refine_ls_extinction_method 'SHELXL97 (Sheldrick, 1997a)'
_refine_ls_goodness_of_fit_ref 1.037
_refine_ls_hydrogen_treatment constr
_refine_ls_matrix_type full
_refine_ls_number_parameters 135
_refine_ls_number_reflns 1875
_refine_ls_number_restraints 0
_refine_ls_restrained_S_all 1.037
_refine_ls_R_factor_all 0.0693
_refine_ls_R_factor_gt 0.0437
_refine_ls_shift/su_max 0.002
_refine_ls_shift/su_mean 0.000
_refine_ls_structure_factor_coef Fsqd
_refine_ls_weighting_details 'calc w=1/[\s^2^(Fo^2^)+(0.0503P)^2^+0.9594P] where P=(Fo^2^+2Fc^2^)/3'
_refine_ls_weighting_scheme calc
_refine_ls_wR_factor_gt 0.1064
_refine_ls_wR_factor_ref 0.1219
_reflns_number_gt 1270
_reflns_number_total 1875
_reflns_threshold_expression I>2\s(I)
_cod_data_source_file bi2236.cif
_cod_data_source_block I
_cod_original_sg_symbol_H-M 'C 2/c'
_cod_database_code 2215364
_cod_database_fobs_code 2215364

loop_
_symmetry_equiv_pos_as_xyz
'x, y, z'
'-x, y, -z+1/2'
'x+1/2, y+1/2, z'
'-x+1/2, y+1/2, -z+1/2'
'-x, -y, -z'
'x, -y, z-1/2'
'-x+1/2, -y+1/2, -z'
'x+1/2, -y+1/2, z-1/2'

loop_
_atom_site_type_symbol
_atom_site_label
_atom_site_fract_x
_atom_site_fract_y
_atom_site_fract_z
_atom_site_U_iso_or_equiv
_atom_site_adp_type
_atom_site_calc_flag
_atom_site_refinement_flags
_atom_site_occupancy
O O1 0.03166(9) 0.2268(3) 0.03972(9) 0.0870(6) Uani d . 1
O O2 0.09455(9) -0.0031(3) -0.01063(10) 0.0840(5) Uani d . 1
H H2 0.0521 -0.0601 -0.0193 0.126 Uiso calc R 1
O O3 0.23268(7) 0.7832(2) 0.13113(8) 0.0708(5) Uani d . 1
C C1 0.09057(12) 0.1693(3) 0.02182(11) 0.0620(6) Uani d . 1
C C2 0.16225(12) 0.2949(3) 0.03574(12) 0.0672(6) Uani d . 1
H H2A 0.1723 0.3322 -0.0106 0.081 Uiso calc R 1
H H2B 0.2051 0.2098 0.0613 0.081 Uiso calc R 1
C C3 0.16129(12) 0.4892(3) 0.07901(12) 0.0689(6) Uani d . 1
H H3A 0.1208 0.5803 0.0527 0.083 Uiso calc R 1
H H3B 0.1497 0.4552 0.1251 0.083 Uiso calc R 1
C C4 0.23813(12) 0.5979(3) 0.09270(12) 0.0649(6) Uani d . 1
H H4A 0.2786 0.5105 0.1211 0.078 Uiso calc R 1
H H4B 0.2509 0.6291 0.0470 0.078 Uiso calc R 1
C C5 0.29946(10) 0.8949(3) 0.15747(10) 0.0527(5) Uani d . 1
C C6 0.29440(12) 1.0494(3) 0.20561(12) 0.0648(6) Uani d . 1
H H6 0.2477 1.0734 0.2181 0.078 Uiso calc R 1
C C7 0.35832(11) 1.1692(3) 0.23550(11) 0.0601(5) Uani d . 1
H H7 0.3538 1.2729 0.2681 0.072 Uiso calc R 1
C C8 0.42893(10) 1.1398(3) 0.21848(10) 0.0493(5) Uani d . 1
C C9 0.43194(11) 0.9847(3) 0.16914(11) 0.0606(6) Uani d . 1
H H9 0.4784 0.9611 0.1561 0.073 Uiso calc R 1
C C10 0.36848(11) 0.8637(3) 0.13856(11) 0.0576(5) Uani d . 1
H H10 0.3725 0.7614 0.1053 0.069 Uiso calc R 1
C C11 0.5000 1.2749(4) 0.2500 0.0572(7) Uani d S 1
C C12 0.51343(13) 1.4143(3) 0.18858(14) 0.0847(8) Uani d . 1
H H12A 0.5272 1.3309 0.1518 0.127 Uiso calc R 1
H H12B 0.5547 1.5094 0.2078 0.127 Uiso calc R 1
H H12C 0.4668 1.4895 0.1678 0.127 Uiso calc R 1

loop_
_atom_site_aniso_label
_atom_site_aniso_U_11
_atom_site_aniso_U_22
_atom_site_aniso_U_33
_atom_site_aniso_U_12
_atom_site_aniso_U_13
_atom_site_aniso_U_23
O1 0.0724(10) 0.0757(11) 0.1180(14) -0.0211(8) 0.0329(10) -0.0354(10)
O2 0.0712(10) 0.0739(11) 0.1062(13) -0.0166(8) 0.0202(9) -0.0331(10)
O3 0.0567(9) 0.0637(9) 0.0892(11) -0.0136(7) 0.0123(7) -0.0165(8)
C1 0.0641(13) 0.0555(13) 0.0629(13) -0.0108(10) 0.0081(10) -0.0081(11)
C2 0.0635(13) 0.0633(14) 0.0718(14) -0.0130(10) 0.0103(11) -0.0059(11)
C3 0.0648(13) 0.0631(14) 0.0747(14) -0.0158(10) 0.0090(10) -0.0088(11)
C4 0.0659(13) 0.0552(13) 0.0690(13) -0.0126(10) 0.0076(10) -0.0063(11)
C5 0.0496(11) 0.0476(11) 0.0558(11) -0.0034(9) 0.0029(9) 0.0008(9)
C6 0.0544(12) 0.0660(14) 0.0764(14) -0.0056(10) 0.0202(10) -0.0119(12)
C7 0.0605(12) 0.0524(12) 0.0663(13) -0.0005(9) 0.0133(10) -0.0108(10)
C8 0.0471(10) 0.0388(10) 0.0558(11) 0.0038(8) 0.0004(8) 0.0040(9)
C9 0.0474(11) 0.0545(12) 0.0778(14) 0.0019(9) 0.0112(10) -0.0102(11)
C10 0.0554(11) 0.0502(12) 0.0633(13) 0.0009(9) 0.0067(9) -0.0110(10)
C11 0.0531(15) 0.0379(15) 0.0730(19) 0.000 0.0003(13) 0.000
C12 0.0674(14) 0.0584(14) 0.116(2) -0.0015(11) -0.0012(13) 0.0348(14)

loop_
_atom_type_symbol
_atom_type_description
_atom_type_scat_dispersion_real
_atom_type_scat_dispersion_imag
_atom_type_scat_source
C C 0.0033 0.0016 'International Tables Vol C Tables 4.2.6.8 and 6.1.1.4'
H H 0.0000 0.0000 'International Tables Vol C Tables 4.2.6.8 and 6.1.1.4'
O O 0.0106 0.0060 'International Tables Vol C Tables 4.2.6.8 and 6.1.1.4'

loop_
_geom_angle_atom_site_label_1
_geom_angle_atom_site_label_2
_geom_angle_atom_site_label_3
_geom_angle_site_symmetry_1
_geom_angle_site_symmetry_3
_geom_angle
C1 O2 H2 . . 109.5
C5 O3 C4 . . 118.11(15)
O1 C1 O2 . . 122.88(19)
O1 C1 C2 . . 122.4(2)
O2 C1 C2 . . 114.8(2)
C1 C2 C3 . . 115.76(19)
C1 C2 H2A . . 108.3
C3 C2 H2A . . 108.3
C1 C2 H2B . . 108.3
C3 C2 H2B . . 108.3
H2A C2 H2B . . 107.4
C4 C3 C2 . . 110.92(18)
C4 C3 H3A . . 109.5
C2 C3 H3A . . 109.5
C4 C3 H3B . . 109.5
C2 C3 H3B . . 109.5
H3A C3 H3B . . 108.0
O3 C4 C3 . . 108.26(17)
O3 C4 H4A . . 110.0
C3 C4 H4A . . 110.0
O3 C4 H4B . . 110.0
C3 C4 H4B . . 110.0
H4A C4 H4B . . 108.4
C6 C5 C10 . . 119.17(17)
C6 C5 O3 . . 115.84(17)
C10 C5 O3 . . 124.99(18)
C5 C6 C7 . . 120.29(18)
C5 C6 H6 . . 119.9
C7 C6 H6 . . 119.9
C6 C7 C8 . . 122.01(19)
C6 C7 H7 . . 119.0
C8 C7 H7 . . 119.0
C7 C8 C9 . . 116.36(17)
C7 C8 C11 . . 122.57(16)
C9 C8 C11 . . 121.04(16)
C10 C9 C8 . . 122.40(18)
C10 C9 H9 . . 118.8
C8 C9 H9 . . 118.8
C5 C10 C9 . . 119.77(18)
C5 C10 H10 . . 120.1
C9 C10 H10 . . 120.1
C8 C11 C8 . 2_655 110.4(2)
C8 C11 C12 . 2_655 111.51(11)
C8 C11 C12 2_655 2_655 107.70(11)
C8 C11 C12 . . 107.70(11)
C8 C11 C12 2_655 . 111.50(11)
C12 C11 C12 2_655 . 108.0(3)
C11 C12 H12A . . 109.5
C11 C12 H12B . . 109.5
H12A C12 H12B . . 109.5
C11 C12 H12C . . 109.5
H12A C12 H12C . . 109.5
H12B C12 H12C . . 109.5

loop_
_geom_bond_atom_site_label_1
_geom_bond_atom_site_label_2
_geom_bond_site_symmetry_2
_geom_bond_distance
O1 C1 . 1.234(2)
O2 C1 . 1.286(2)
O2 H2 . 0.820
O3 C5 . 1.377(2)
O3 C4 . 1.421(2)
C1 C2 . 1.481(3)
C2 C3 . 1.506(3)
C2 H2A . 0.970
C2 H2B . 0.970
C3 C4 . 1.502(3)
C3 H3A . 0.970
C3 H3B . 0.970
C4 H4A . 0.970
C4 H4B . 0.970
C5 C6 . 1.373(3)
C5 C10 . 1.374(3)
C6 C7 . 1.380(3)
C6 H6 . 0.930
C7 C8 . 1.383(3)
C7 H7 . 0.930
C8 C9 . 1.384(2)
C8 C11 . 1.534(2)
C9 C10 . 1.381(3)
C9 H9 . 0.930
C10 H10 . 0.930
C11 C8 2_655 1.534(2)
C11 C12 2_655 1.538(3)
C11 C12 . 1.538(3)
C12 H12A . 0.960
C12 H12B . 0.960
C12 H12C . 0.960

loop_
_geom_hbond_atom_site_label_D
_geom_hbond_atom_site_label_H
_geom_hbond_atom_site_label_A
_geom_hbond_site_symmetry_A
_geom_hbond_distance_DH
_geom_hbond_distance_HA
_geom_hbond_distance_DA
_geom_hbond_angle_DHA
O2 H2 O1 5 0.82 1.80 2.615(2) 169.8

loop_
_geom_torsion_atom_site_label_1
_geom_torsion_atom_site_label_2
_geom_torsion_atom_site_label_3
_geom_torsion_atom_site_label_4
_geom_torsion_site_symmetry_4
_geom_torsion
O1 C1 C2 C3 . 5.1(3)
O2 C1 C2 C3 . -175.24(19)
C1 C2 C3 C4 . 177.26(18)
C5 O3 C4 C3 . 171.96(17)
C2 C3 C4 O3 . 177.79(17)
C4 O3 C5 C6 . -167.99(18)
C4 O3 C5 C10 . 12.7(3)
C10 C5 C6 C7 . -1.1(3)
O3 C5 C6 C7 . 179.54(18)
C5 C6 C7 C8 . 0.2(3)
C6 C7 C8 C9 . 0.6(3)
C6 C7 C8 C11 . 178.62(18)
C7 C8 C9 C10 . -0.5(3)
C11 C8 C9 C10 . -178.49(18)
C6 C5 C10 C9 . 1.3(3)
O3 C5 C10 C9 . -179.46(18)
C8 C9 C10 C5 . -0.5(3)
C7 C8 C11 C8 2_655 130.0(2)
C9 C8 C11 C8 2_655 -52.07(14)
C7 C8 C11 C12 2_655 10.4(3)
C9 C8 C11 C12 2_655 -171.74(18)
C7 C8 C11 C12 . -108.0(2)
C9 C8 C11 C12 . 69.9(2)
